data_7004349
loop_
_publ_author_name
'Wu, Hua'
'Dong, Xian-Wu'
'Liu, Hai-Yan'
'Ma, Jian-Fang'
'Li, Shun-Li'
'Yang, Jin'
'Liu, Ying-Ying'
'Su, Zhong-Min'

_publ_section_title
;
 Influence of anionic sulfonate-containing co-ligands on the solid
 structures of silver complexes supported by 4,4&#x2032;-bipyridine
 bridges
;
_journal_issue 39
_journal_name_full 'Dalton Transactions'
_journal_page_first 5331
_journal_page_last 5341
_journal_paper_doi 10.1039/b806195e
_journal_year 2008
_chemical_formula_moiety 'C38 H28 Ag3 N6 O8 S2, 2(H2 O)'
_chemical_formula_sum 'C38 H32 Ag3 N6 O10 S2'
_chemical_formula_weight 1120.43
_chemical_name_systematic
;
?
;
_space_group_IT_number 15
_symmetry_cell_setting monoclinic
_symmetry_space_group_name_Hall '-C 2yc'
_symmetry_space_group_name_H-M 'C 1 2/c 1'
_atom_sites_solution_hydrogens geom
_atom_sites_solution_primary direct
_atom_sites_solution_secondary difmap
_audit_creation_method SHELXL-97
_cell_angle_alpha 90.00
_cell_angle_beta 94.991(5)
_cell_angle_gamma 90.00
_cell_formula_units_Z 4
_cell_length_a 16.818(5)
_cell_length_b 13.215(5)
_cell_length_c 16.947(7)
_cell_measurement_reflns_used 4353
_cell_measurement_temperature 292(2)
_cell_measurement_theta_max 28.3
_cell_measurement_theta_min 2.0
_cell_volume 3752(2)
_computing_cell_refinement 'Bruker SMART'
_computing_data_collection 'Bruker SMART'
_computing_data_reduction 'Bruker SAINT software (Bruker, 1999)'
_computing_molecular_graphics 'SHELXTL-PLUS (Sheldrick, 1990)'
_computing_publication_material SHELXL-97
_computing_structure_refinement 'SHELXL-97 (Sheldrick, 1997)'
_computing_structure_solution 'SHELXS-97(Sheldrick, 1997)'
_diffrn_ambient_temperature 292(2)
_diffrn_measured_fraction_theta_full 0.999
_diffrn_measured_fraction_theta_max 0.932
_diffrn_measurement_device_type 'Bruker SMART APEX CCD'
_diffrn_measurement_method 'phi and omega scans'
_diffrn_radiation_monochromator graphite
_diffrn_radiation_source 'fine-focus sealed tube'
_diffrn_radiation_type MoK\a
_diffrn_radiation_wavelength 0.71069
_diffrn_reflns_av_R_equivalents 0.0411
_diffrn_reflns_av_sigmaI/netI 0.0608
_diffrn_reflns_limit_h_max 22
_diffrn_reflns_limit_h_min -19
_diffrn_reflns_limit_k_max 15
_diffrn_reflns_limit_k_min -16
_diffrn_reflns_limit_l_max 12
_diffrn_reflns_limit_l_min -22
_diffrn_reflns_number 11351
_diffrn_reflns_theta_full 25.00
_diffrn_reflns_theta_max 28.28
_diffrn_reflns_theta_min 1.96
_diffrn_standards_decay_% 0
_diffrn_standards_interval_count 0
_diffrn_standards_interval_time .
_diffrn_standards_number 0
_exptl_absorpt_coefficient_mu 1.732
_exptl_absorpt_correction_T_max 0.738
_exptl_absorpt_correction_T_min 0.671
_exptl_absorpt_correction_type empirical
_exptl_absorpt_process_details SADABS
_exptl_crystal_colour yellow
_exptl_crystal_density_diffrn 1.983
_exptl_crystal_density_method 'not measured'
_exptl_crystal_description block
_exptl_crystal_F_000 2220
_exptl_crystal_size_max 0.23
_exptl_crystal_size_mid 0.21
_exptl_crystal_size_min 0.18
_refine_diff_density_max 0.434
_refine_diff_density_min -0.392
_refine_diff_density_rms 0.064
_refine_ls_extinction_method none
_refine_ls_goodness_of_fit_ref 0.8720
_refine_ls_hydrogen_treatment mixed
_refine_ls_matrix_type full
_refine_ls_number_parameters 273
_refine_ls_number_reflns 4353
_refine_ls_number_restraints 2
_refine_ls_restrained_S_all 0.777
_refine_ls_R_factor_all 0.0481
_refine_ls_R_factor_gt 0.0263
_refine_ls_shift/su_max 0.002
_refine_ls_shift/su_mean 0.000
_refine_ls_structure_factor_coef Fsqd
_refine_ls_weighting_details 'calc w=1/[\s^2^(Fo^2^)+(0.0220P)^2^+0.0000P] where P=(Fo^2^+2Fc^2^)/3'
_refine_ls_weighting_scheme calc
_refine_ls_wR_factor_gt 0.0502
_refine_ls_wR_factor_ref 0.0519
_reflns_number_gt 2500
_reflns_number_total 4353
_reflns_threshold_expression >2sigma(I)
_cod_data_source_file b806195e.txt
_cod_data_source_block compd7
_cod_depositor_comments
;
The following automatic conversions were performed:
'_symmetry_cell_setting' value ' Monoclinic' changed to 'monoclinic'
according to '/home/saulius/struct/CIF-dictionaries/cif_core.dic'
dictionary named 'cif_core.dic' version 2.4.1 from 2010-06-29.

Automatic conversion script
Id: cif_fix_enum 1527 2010-12-29 10:47:43Z saulius 
;
_cod_original_sg_symbol_Hall '-C 2yc '
_cod_original_sg_symbol_H-M 'C 2/c'
_cod_database_code 7004349

loop_
_symmetry_equiv_pos_as_xyz
'x, y, z'
'-x, y, -z+1/2'
'x+1/2, y+1/2, z'
'-x+1/2, y+1/2, -z+1/2'
'-x, -y, -z'
'x, -y, z-1/2'
'-x+1/2, -y+1/2, -z'
'x+1/2, -y+1/2, z-1/2'

loop_
_atom_site_label
_atom_site_type_symbol
_atom_site_fract_x
_atom_site_fract_y
_atom_site_fract_z
_atom_site_U_iso_or_equiv
_atom_site_adp_type
_atom_site_occupancy
_atom_site_symmetry_multiplicity
_atom_site_calc_flag
_atom_site_refinement_flags
_atom_site_disorder_assembly
_atom_site_disorder_group
Ag1 Ag 0.0000 0.72964(3) 0.2500 0.05160(10) Uani 1 2 d S . .
Ag2 Ag 0.594957(13) 0.60108(2) 0.606600(13) 0.06420(10) Uani 1 1 d . . .
C1 C 0.77462(16) 0.5900(2) 0.65693(15) 0.0462(7) Uani 1 1 d . . .
H1 H 0.7759 0.6305 0.6122 0.055 Uiso 1 1 calc R . .
C2 C 0.84560(15) 0.5702(2) 0.70200(16) 0.0480(7) Uani 1 1 d . . .
H2 H 0.8930 0.5990 0.6884 0.058 Uiso 1 1 calc R . .
C3 C 0.84573(13) 0.50880(19) 0.76574(15) 0.0416(7) Uani 1 1 d . . .
H3 H 0.8934 0.4952 0.7960 0.050 Uiso 1 1 calc R . .
C4 C 0.76829(13) 0.3969(2) 0.85122(14) 0.0366(6) Uani 1 1 d . . .
C5 C 0.69607(14) 0.35754(19) 0.86532(15) 0.0426(7) Uani 1 1 d . . .
H5 H 0.6929 0.3122 0.9069 0.051 Uiso 1 1 calc R . .
C6 C 0.62651(14) 0.3840(2) 0.81846(16) 0.0508(8) Uani 1 1 d . . .
H6 H 0.5784 0.3542 0.8289 0.061 Uiso 1 1 calc R . .
C7 C 0.62697(14) 0.4521(2) 0.75787(15) 0.0438(7) Uani 1 1 d . . .
C8 C 0.77377(13) 0.46513(18) 0.78664(14) 0.0340(6) Uani 1 1 d . . .
C9 C 0.70325(13) 0.49129(19) 0.73897(14) 0.0355(6) Uani 1 1 d . . .
C10 C 0.42065(17) 0.5746(2) 0.54906(16) 0.0536(8) Uani 1 1 d . . .
H10 H 0.4256 0.5273 0.5898 0.064 Uiso 1 1 calc R . .
C11 C 0.34626(15) 0.5883(2) 0.50913(15) 0.0475(7) Uani 1 1 d . . .
H11 H 0.3028 0.5505 0.5226 0.057 Uiso 1 1 calc R . .
C12 C 0.33715(13) 0.65889(18) 0.44890(13) 0.0336(6) Uani 1 1 d . . .
C13 C 0.40476(14) 0.7097(2) 0.43135(15) 0.0479(7) Uani 1 1 d . . .
H13 H 0.4019 0.7568 0.3904 0.057 Uiso 1 1 calc R . .
C14 C 0.47676(14) 0.6914(2) 0.47413(15) 0.0496(7) Uani 1 1 d . . .
H14 H 0.5214 0.7273 0.4612 0.060 Uiso 1 1 calc R . .
C15 C 0.11559(14) 0.6622(2) 0.39002(15) 0.0431(7) Uani 1 1 d . . .
H15 H 0.0696 0.6351 0.4083 0.052 Uiso 1 1 calc R . .
C16 C 0.18787(14) 0.6405(2) 0.43080(14) 0.0430(7) Uani 1 1 d . . .
H16 H 0.1897 0.5987 0.4751 0.052 Uiso 1 1 calc R . .
C17 C 0.25770(13) 0.68009(18) 0.40658(13) 0.0318(6) Uani 1 1 d . . .
C18 C 0.24932(14) 0.7408(2) 0.34002(15) 0.0437(7) Uani 1 1 d . . .
H18 H 0.2941 0.7700 0.3208 0.052 Uiso 1 1 calc R . .
C19 C 0.17589(14) 0.7582(2) 0.30246(15) 0.0461(7) Uani 1 1 d . . .
H19 H 0.1724 0.7991 0.2577 0.055 Uiso 1 1 calc R . .
N1 N 0.70503(12) 0.55366(16) 0.67490(12) 0.0399(5) Uani 1 1 d . . .
N2 N 0.48536(12) 0.62511(17) 0.53272(13) 0.0474(6) Uani 1 1 d . . .
N3 N 0.10841(11) 0.71979(16) 0.32607(12) 0.0386(5) Uani 1 1 d . . .
O1 O 0.87635(11) 0.45471(16) 0.95818(11) 0.0719(6) Uani 1 1 d . . .
O2 O 0.91355(10) 0.32875(17) 0.86741(10) 0.0645(6) Uani 1 1 d . . .
O3 O 0.82805(11) 0.28524(17) 0.96711(12) 0.0792(7) Uani 1 1 d . . .
O4 O 0.56206(9) 0.48403(15) 0.71586(10) 0.0617(6) Uani 1 1 d . . .
H4 H 0.5105 0.4655 0.7255 0.074 Uiso 1 1 calc R . .
OW1 O 1.00394(14) 0.5798(2) 0.90916(15) 0.0893(8) Uani 1 1 d D . .
S1 S 0.85332(4) 0.36324(6) 0.91600(4) 0.04413(18) Uani 1 1 d . . .
HW1 H 0.9680(14) 0.5419(19) 0.9284(16) 0.066 Uiso 1 1 d D . .
HW2 H 1.0403(13) 0.574(2) 0.9487(11) 0.066 Uiso 1 1 d D . .

loop_
_atom_site_aniso_label
_atom_site_aniso_U_11
_atom_site_aniso_U_22
_atom_site_aniso_U_33
_atom_site_aniso_U_23
_atom_site_aniso_U_13
_atom_site_aniso_U_12
Ag1 0.02906(16) 0.0693(2) 0.0537(2) 0.000 -0.01192(13) 0.000
Ag2 0.04949(15) 0.07844(19) 0.05927(16) -0.00363(13) -0.02610(11) 0.01564(12)
C1 0.0479(17) 0.0448(18) 0.0453(17) 0.0012(13) 0.0013(13) 0.0016(14)
C2 0.0333(15) 0.0524(19) 0.0582(19) -0.0013(15) 0.0043(13) -0.0040(13)
C3 0.0272(14) 0.0505(18) 0.0459(17) -0.0039(14) -0.0036(12) 0.0025(12)
C4 0.0252(13) 0.0445(17) 0.0392(15) -0.0061(13) -0.0027(11) 0.0070(11)
C5 0.0351(15) 0.0445(17) 0.0479(17) 0.0012(13) 0.0008(12) 0.0028(13)
C6 0.0284(14) 0.059(2) 0.064(2) 0.0020(16) -0.0009(13) -0.0022(13)
C7 0.0263(14) 0.0531(19) 0.0505(18) -0.0051(15) -0.0059(12) 0.0045(12)
C8 0.0248(13) 0.0382(16) 0.0381(15) -0.0074(12) -0.0028(10) 0.0046(11)
C9 0.0265(13) 0.0374(16) 0.0411(16) -0.0069(13) -0.0050(11) 0.0053(11)
C10 0.0551(18) 0.051(2) 0.0518(19) 0.0111(14) -0.0135(14) 0.0037(15)
C11 0.0406(15) 0.0492(19) 0.0511(18) 0.0062(14) -0.0053(13) -0.0023(13)
C12 0.0315(13) 0.0358(16) 0.0325(14) -0.0035(12) -0.0030(11) 0.0022(11)
C13 0.0326(14) 0.066(2) 0.0432(16) 0.0121(14) -0.0068(12) -0.0028(14)
C14 0.0304(14) 0.068(2) 0.0488(18) 0.0013(15) -0.0043(12) -0.0020(13)
C15 0.0310(14) 0.0534(19) 0.0445(17) 0.0005(14) 0.0008(12) -0.0077(13)
C16 0.0395(15) 0.0528(18) 0.0358(15) 0.0134(13) -0.0018(12) -0.0057(13)
C17 0.0292(13) 0.0340(15) 0.0316(14) -0.0035(12) -0.0010(10) -0.0024(11)
C18 0.0294(14) 0.0490(18) 0.0518(18) 0.0121(14) -0.0011(12) -0.0074(12)
C19 0.0352(15) 0.0541(19) 0.0473(17) 0.0155(14) -0.0062(13) -0.0034(13)
N1 0.0353(12) 0.0422(14) 0.0408(13) -0.0049(11) -0.0052(10) 0.0076(10)
N2 0.0406(13) 0.0508(16) 0.0479(15) -0.0014(12) -0.0131(11) 0.0074(11)
N3 0.0302(11) 0.0449(14) 0.0393(13) -0.0008(11) -0.0048(9) -0.0011(10)
O1 0.0625(13) 0.0809(17) 0.0668(14) -0.0276(12) -0.0254(11) 0.0118(11)
O2 0.0394(11) 0.1056(17) 0.0477(12) -0.0019(11) -0.0013(9) 0.0338(11)
O3 0.0498(12) 0.1054(19) 0.0797(16) 0.0481(14) -0.0101(11) 0.0004(12)
O4 0.0206(9) 0.0904(16) 0.0716(13) 0.0147(11) -0.0112(9) 0.0013(9)
OW1 0.0722(18) 0.114(2) 0.0780(18) 0.0021(15) -0.0128(13) -0.0046(15)
S1 0.0299(3) 0.0624(5) 0.0386(4) -0.0007(4) -0.0054(3) 0.0092(3)

loop_
_atom_type_symbol
_atom_type_description
_atom_type_scat_dispersion_real
_atom_type_scat_dispersion_imag
_atom_type_scat_source
C C 0.0033 0.0016 'International Tables Vol C Tables 4.2.6.8 and 6.1.1.4'
H H 0.0000 0.0000 'International Tables Vol C Tables 4.2.6.8 and 6.1.1.4'
N N 0.0061 0.0033 'International Tables Vol C Tables 4.2.6.8 and 6.1.1.4'
O O 0.0106 0.0060 'International Tables Vol C Tables 4.2.6.8 and 6.1.1.4'
S S 0.1246 0.1234 'International Tables Vol C Tables 4.2.6.8 and 6.1.1.4'
Ag Ag -0.8971 1.1015 'International Tables Vol C Tables 4.2.6.8 and 6.1.1.4'

loop_
_geom_angle_atom_site_label_1
_geom_angle_atom_site_label_2
_geom_angle_atom_site_label_3
_geom_angle
_geom_angle_site_symmetry_1
_geom_angle_site_symmetry_3
_geom_angle_publ_flag
N3 Ag1 N3 173.0(1) . 2 ?
N2 Ag2 N1 171.50(8) . . ?
N2 Ag2 O4 106.64(8) . . ?
N1 Ag2 O4 70.37(7) . . ?
N1 C1 C2 122.8(3) . . ?
N1 C1 H1 118.6 . . ?
C2 C1 H1 118.6 . . ?
C3 C2 C1 119.7(3) . . ?
C3 C2 H2 120.1 . . ?
C1 C2 H2 120.1 . . ?
C2 C3 C8 120.2(2) . . ?
C2 C3 H3 119.9 . . ?
C8 C3 H3 119.9 . . ?
C5 C4 C8 119.6(2) . . ?
C5 C4 S1 118.5(2) . . ?
C8 C4 S1 121.88(18) . . ?
C4 C5 C6 121.3(2) . . ?
C4 C5 H5 119.4 . . ?
C6 C5 H5 119.4 . . ?
C7 C6 C5 122.1(2) . . ?
C7 C6 H6 118.9 . . ?
C5 C6 H6 118.9 . . ?
O4 C7 C6 123.9(2) . . ?
O4 C7 C9 118.3(2) . . ?
C6 C7 C9 117.8(2) . . ?
C3 C8 C9 116.7(2) . . ?
C3 C8 C4 124.3(2) . . ?
C9 C8 C4 119.0(2) . . ?
N1 C9 C8 121.7(2) . . ?
N1 C9 C7 118.3(2) . . ?
C8 C9 C7 120.0(2) . . ?
N2 C10 C11 123.8(3) . . ?
N2 C10 H10 118.1 . . ?
C11 C10 H10 118.1 . . ?
C12 C11 C10 119.2(3) . . ?
C12 C11 H11 120.4 . . ?
C10 C11 H11 120.4 . . ?
C13 C12 C11 116.7(2) . . ?
C13 C12 C17 121.9(2) . . ?
C11 C12 C17 121.4(2) . . ?
C12 C13 C14 120.4(2) . . ?
C12 C13 H13 119.8 . . ?
C14 C13 H13 119.8 . . ?
N2 C14 C13 123.0(2) . . ?
N2 C14 H14 118.5 . . ?
C13 C14 H14 118.5 . . ?
N3 C15 C16 123.1(2) . . ?
N3 C15 H15 118.4 . . ?
C16 C15 H15 118.4 . . ?
C15 C16 C17 120.6(2) . . ?
C15 C16 H16 119.7 . . ?
C17 C16 H16 119.7 . . ?
C16 C17 C18 115.7(2) . . ?
C16 C17 C12 122.5(2) . . ?
C18 C17 C12 121.8(2) . . ?
C19 C18 C17 120.3(2) . . ?
C19 C18 H18 119.9 . . ?
C17 C18 H18 119.9 . . ?
N3 C19 C18 123.9(2) . . ?
N3 C19 H19 118.1 . . ?
C18 C19 H19 118.1 . . ?
C1 N1 C9 118.8(2) . . ?
C1 N1 Ag2 119.90(17) . . ?
C9 N1 Ag2 121.16(16) . . ?
C14 N2 C10 116.9(2) . . ?
C14 N2 Ag2 124.39(18) . . ?
C10 N2 Ag2 118.66(18) . . ?
C15 N3 C19 116.4(2) . . ?
C15 N3 Ag1 122.74(16) . . ?
C19 N3 Ag1 119.82(16) . . ?
C7 O4 Ag2 111.71(16) . . ?
C7 O4 H4 124.1 . . ?
Ag2 O4 H4 124.1 . . ?
HW1 OW1 HW2 97(3) . . ?
O2 S1 O3 112.31(13) . . ?
O2 S1 O1 112.26(13) . . ?
O3 S1 O1 112.61(14) . . ?
O2 S1 C4 107.14(11) . . ?
O3 S1 C4 106.70(12) . . ?
O1 S1 C4 105.25(12) . . ?

loop_
_geom_bond_atom_site_label_1
_geom_bond_atom_site_label_2
_geom_bond_distance
_geom_bond_site_symmetry_2
_geom_bond_publ_flag
Ag1 N3 2.143(2) . ?
Ag1 N3 2.143(2) 2 ?
Ag2 N2 2.160(2) . ?
Ag2 N1 2.188(2) . ?
Ag2 O4 2.511(2) . ?
C1 N1 1.325(3) . ?
C1 C2 1.385(3) . ?
C1 H1 0.9300 . ?
C2 C3 1.351(3) . ?
C2 H2 0.9300 . ?
C3 C8 1.413(3) . ?
C3 H3 0.9300 . ?
C4 C5 1.361(3) . ?
C4 C8 1.427(3) . ?
C4 S1 1.782(2) . ?
C5 C6 1.400(3) . ?
C5 H5 0.9300 . ?
C6 C7 1.366(4) . ?
C6 H6 0.9300 . ?
C7 O4 1.320(3) . ?
C7 C9 1.445(3) . ?
C8 C9 1.418(3) . ?
C9 N1 1.366(3) . ?
C10 N2 1.326(3) . ?
C10 C11 1.381(3) . ?
C10 H10 0.9300 . ?
C11 C12 1.381(3) . ?
C11 H11 0.9300 . ?
C12 C13 1.375(3) . ?
C12 C17 1.487(3) . ?
C13 C14 1.378(3) . ?
C13 H13 0.9300 . ?
C14 N2 1.323(3) . ?
C14 H14 0.9300 . ?
C15 N3 1.321(3) . ?
C15 C16 1.375(3) . ?
C15 H15 0.9300 . ?
C16 C17 1.380(3) . ?
C16 H16 0.9300 . ?
C17 C18 1.382(3) . ?
C18 C19 1.359(3) . ?
C18 H18 0.9300 . ?
C19 N3 1.336(3) . ?
C19 H19 0.9300 . ?
O1 S1 1.440(2) . ?
O2 S1 1.4342(18) . ?
O3 S1 1.434(2) . ?
O4 H4 0.9300 . ?
OW1 HW1 0.869(10) . ?
OW1 HW2 0.872(10) . ?

loop_
_geom_hbond_atom_site_label_D
_geom_hbond_atom_site_label_H
_geom_hbond_atom_site_label_A
_geom_hbond_distance_DH
_geom_hbond_distance_HA
_geom_hbond_distance_DA
_geom_hbond_angle_DHA
_geom_hbond_site_symmetry_A
OW1 HW1 O1 0.869(10) 2.024(11) 2.887(3) 172(3) .
OW1 HW2 O1 0.872(10) 2.051(10) 2.920(3) 175(3) 5_767

loop_
_geom_torsion_atom_site_label_1
_geom_torsion_atom_site_label_2
_geom_torsion_atom_site_label_3
_geom_torsion_atom_site_label_4
_geom_torsion
_geom_torsion_site_symmetry_1
_geom_torsion_site_symmetry_2
_geom_torsion_site_symmetry_3
_geom_torsion_site_symmetry_4
_geom_torsion_publ_flag
N1 C1 C2 C3 2.2(4) . . . . ?
C1 C2 C3 C8 -0.2(4) . . . . ?
C8 C4 C5 C6 -1.1(4) . . . . ?
S1 C4 C5 C6 177.6(2) . . . . ?
C4 C5 C6 C7 -1.7(4) . . . . ?
C5 C6 C7 O4 -175.3(2) . . . . ?
C5 C6 C7 C9 4.7(4) . . . . ?
C2 C3 C8 C9 -1.6(4) . . . . ?
C2 C3 C8 C4 177.9(3) . . . . ?
C5 C4 C8 C3 -178.7(2) . . . . ?
S1 C4 C8 C3 2.7(3) . . . . ?
C5 C4 C8 C9 0.7(4) . . . . ?
S1 C4 C8 C9 -177.92(18) . . . . ?
C3 C8 C9 N1 1.5(3) . . . . ?
C4 C8 C9 N1 -177.9(2) . . . . ?
C3 C8 C9 C7 -178.2(2) . . . . ?
C4 C8 C9 C7 2.3(3) . . . . ?
O4 C7 C9 N1 -4.8(4) . . . . ?
C6 C7 C9 N1 175.3(2) . . . . ?
O4 C7 C9 C8 175.0(2) . . . . ?
C6 C7 C9 C8 -4.9(4) . . . . ?
N2 C10 C11 C12 -0.6(4) . . . . ?
C10 C11 C12 C13 1.6(4) . . . . ?
C10 C11 C12 C17 -177.1(2) . . . . ?
C11 C12 C13 C14 -1.6(4) . . . . ?
C17 C12 C13 C14 177.1(2) . . . . ?
C12 C13 C14 N2 0.5(4) . . . . ?
N3 C15 C16 C17 0.9(4) . . . . ?
C15 C16 C17 C18 -0.3(4) . . . . ?
C15 C16 C17 C12 179.8(2) . . . . ?
C13 C12 C17 C16 -170.6(2) . . . . ?
C11 C12 C17 C16 8.0(4) . . . . ?
C13 C12 C17 C18 9.6(4) . . . . ?
C11 C12 C17 C18 -171.8(2) . . . . ?
C16 C17 C18 C19 -0.2(4) . . . . ?
C12 C17 C18 C19 179.6(2) . . . . ?
C17 C18 C19 N3 0.3(4) . . . . ?
C2 C1 N1 C9 -2.3(4) . . . . ?
C2 C1 N1 Ag2 174.1(2) . . . . ?
C8 C9 N1 C1 0.3(4) . . . . ?
C7 C9 N1 C1 -179.9(2) . . . . ?
C8 C9 N1 Ag2 -175.99(17) . . . . ?
C7 C9 N1 Ag2 3.8(3) . . . . ?
O4 Ag2 N1 C1 -177.7(2) . . . . ?
O4 Ag2 N1 C9 -1.43(17) . . . . ?
C13 C14 N2 C10 0.6(4) . . . . ?
C13 C14 N2 Ag2 -175.6(2) . . . . ?
C11 C10 N2 C14 -0.5(4) . . . . ?
C11 C10 N2 Ag2 175.9(2) . . . . ?
O4 Ag2 N2 C14 172.1(2) . . . . ?
O4 Ag2 N2 C10 -4.1(2) . . . . ?
C16 C15 N3 C19 -0.8(4) . . . . ?
C16 C15 N3 Ag1 167.49(19) . . . . ?
C18 C19 N3 C15 0.2(4) . . . . ?
C18 C19 N3 Ag1 -168.5(2) . . . . ?
C6 C7 O4 Ag2 -176.8(2) . . . . ?
C9 C7 O4 Ag2 3.3(3) . . . . ?
N2 Ag2 O4 C7 170.54(17) . . . . ?
N1 Ag2 O4 C7 -1.08(16) . . . . ?
C5 C4 S1 O2 128.6(2) . . . . ?
C8 C4 S1 O2 -52.7(2) . . . . ?
C5 C4 S1 O3 8.1(2) . . . . ?
C8 C4 S1 O3 -173.2(2) . . . . ?
C5 C4 S1 O1 -111.7(2) . . . . ?
C8 C4 S1 O1 66.9(2) . . . . ?
